data_7160882
loop_
_publ_author_name
'Wang, Jianjun'
'Zhang, Xiao'
'Zhang, Shiwei'
'Liu, Wei'
'Shi, Yian'

_publ_section_title
;
 Pd-Catalyzed Efficient Synthesis of Benzo[4,5]imidazo[1,2-a]indoles with
 Diaziridinone
;
_journal_name_full 'Organic &amp; Biomolecular Chemistry'
_journal_paper_doi 10.1039/D5OB01335F
_journal_year 2025
_chemical_formula_moiety 'C18 H17 N3 O2'
_chemical_formula_sum 'C18 H17 N3 O2'
_chemical_formula_weight 307.34
_space_group_crystal_system monoclinic
_space_group_IT_number 14
_space_group_name_Hall '-P 2yn'
_space_group_name_H-M_alt 'P 1 21/n 1'
_atom_sites_solution_hydrogens geom
_atom_sites_solution_primary dual
_audit_creation_date 2024-07-08
_audit_creation_method
;
Olex2 1.5
(compiled 2024.02.16 svn.r378c4104 for OlexSys, GUI svn.r6928)
;
_audit_update_record
;
2024-07-20 deposited with the CCDC.	2025-11-27 downloaded from the CCDC.
;
_cell_angle_alpha 90
_cell_angle_beta 91.358(2)
_cell_angle_gamma 90
_cell_formula_units_Z 4
_cell_length_a 6.8712(2)
_cell_length_b 24.6723(7)
_cell_length_c 9.0721(3)
_cell_measurement_reflns_used 7448
_cell_measurement_temperature 170.00
_cell_measurement_theta_max 54.892
_cell_measurement_theta_min 4.521
_cell_volume 1537.55(8)
_computing_cell_refinement 'SAINT V8.40B (?, 2016)'
_computing_data_reduction 'SAINT V8.40B (?, 2016)'
_computing_molecular_graphics 'Olex2 1.5 (Dolomanov et al., 2009)'
_computing_publication_material 'Olex2 1.5 (Dolomanov et al., 2009)'
_computing_structure_refinement 'SHELXL 2018/3 (Sheldrick, 2015)'
_computing_structure_solution 'SHELXT 2018/2 (Sheldrick, 2018)'
_diffrn_ambient_temperature 170.00
_diffrn_measured_fraction_theta_full 0.995
_diffrn_measured_fraction_theta_max 0.994
_diffrn_measurement_device_type 'Bruker D8 Venture'
_diffrn_measurement_method '\f and \w scans'
_diffrn_radiation_type GaK\a
_diffrn_radiation_wavelength 1.34139
_diffrn_reflns_av_R_equivalents 0.0748
_diffrn_reflns_av_unetI/netI 0.0485
_diffrn_reflns_Laue_measured_fraction_full 0.995
_diffrn_reflns_Laue_measured_fraction_max 0.994
_diffrn_reflns_limit_h_max 8
_diffrn_reflns_limit_h_min -8
_diffrn_reflns_limit_k_max 28
_diffrn_reflns_limit_k_min -29
_diffrn_reflns_limit_l_max 10
_diffrn_reflns_limit_l_min -11
_diffrn_reflns_number 14979
_diffrn_reflns_point_group_measured_fraction_full 0.995
_diffrn_reflns_point_group_measured_fraction_max 0.994
_diffrn_reflns_theta_full 53.594
_diffrn_reflns_theta_max 54.868
_diffrn_reflns_theta_min 4.519
_diffrn_source_current 2.86
_diffrn_source_power 0.1995708
_diffrn_source_voltage 69.78
_diffrn_standards_number 0
_exptl_absorpt_coefficient_mu 0.457
_exptl_absorpt_correction_T_max 0.7508
_exptl_absorpt_correction_T_min 0.5693
_exptl_absorpt_correction_type multi-scan
_exptl_absorpt_process_details
;
SADABS-2016/2 (Bruker,2016/2) was used for absorption correction.
wR2(int) was 0.1670 before and 0.0803 after correction.
The Ratio of minimum to maximum transmission is 0.7583.
The \l/2 correction factor is Not present.
;
_exptl_crystal_colour red
_exptl_crystal_colour_primary red
_exptl_crystal_density_diffrn 1.328
_exptl_crystal_description block
_exptl_crystal_F_000 648
_exptl_crystal_size_max 0.17
_exptl_crystal_size_mid 0.17
_exptl_crystal_size_min 0.05
_refine_diff_density_max 0.301
_refine_diff_density_min -0.225
_refine_diff_density_rms 0.053
_refine_ls_extinction_coef 0.0029(6)
_refine_ls_extinction_expression Fc^*^=kFc[1+0.001xFc^2^\l^3^/sin(2\q)]^-1/4^
_refine_ls_extinction_method 'SHELXL-2018/3 (Sheldrick 2018)'
_refine_ls_goodness_of_fit_ref 1.051
_refine_ls_hydrogen_treatment constr
_refine_ls_matrix_type full
_refine_ls_number_parameters 212
_refine_ls_number_reflns 2899
_refine_ls_number_restraints 0
_refine_ls_restrained_S_all 1.051
_refine_ls_R_factor_all 0.0616
_refine_ls_R_factor_gt 0.0459
_refine_ls_shift/su_max 0.001
_refine_ls_shift/su_mean 0.000
_refine_ls_structure_factor_coef Fsqd
_refine_ls_weighting_details 'w=1/[\s^2^(Fo^2^)+(0.0704P)^2^+0.2876P] where P=(Fo^2^+2Fc^2^)/3'
_refine_ls_weighting_scheme calc
_refine_ls_wR_factor_gt 0.1176
_refine_ls_wR_factor_ref 0.1300
_reflns_Friedel_coverage 0.000
_reflns_number_gt 2309
_reflns_number_total 2899
_reflns_threshold_expression 'I > 2\s(I)'
_cod_data_source_file d5ob01335f2.cif
_cod_data_source_block mj24678_0m
_cod_database_code 7160882
_shelx_shelxl_version_number 2018/3
_shelx_space_group_comment
;
The symmetry employed for this shelxl refinement is uniquely defined
by the following loop, which should always be used as a source of
symmetry information in preference to the above space-group names.
They are only intended as comments.
;
_shelx_estimated_absorpt_t_max 0.978
_shelx_estimated_absorpt_t_min 0.926
_olex2_refinement_description
;
1. Fixed Uiso
 At 1.2 times of:
  All C(H) groups
 At 1.5 times of:
  All C(H,H,H) groups
2.a Aromatic/amide H refined with riding coordinates:
 C2(H2), C4(H4), C6(H6), C7(H7), C11(H11), C12(H12), C13(H13), C14(H14)
2.b Idealised Me refined as rotating group:
 C16(H16A,H16B,H16C), C17(H17A,H17B,H17C), C18(H18A,H18B,H18C)
;
_olex2_submission_special_instructions 'No special instructions were received'

loop_
_space_group_symop_operation_xyz
'x, y, z'
'-x+1/2, y+1/2, -z+1/2'
'-x, -y, -z'
'x-1/2, -y-1/2, z-1/2'

loop_
_atom_site_label
_atom_site_type_symbol
_atom_site_fract_x
_atom_site_fract_y
_atom_site_fract_z
_atom_site_U_iso_or_equiv
_atom_site_adp_type
_atom_site_occupancy
_atom_site_site_symmetry_order
_atom_site_calc_flag
_atom_site_refinement_flags_posn
_atom_site_refinement_flags_adp
_atom_site_refinement_flags_occupancy
_atom_site_disorder_assembly
_atom_site_disorder_group
O1 O 0.9124(2) 0.60002(6) 0.99246(15) 0.0509(4) Uani 1 1 d . . . . .
O2 O 0.8821(2) 0.66201(5) 0.82410(16) 0.0498(4) Uani 1 1 d . . . . .
N1 N 0.71290(19) 0.35864(5) 0.47021(14) 0.0278(3) Uani 1 1 d . . . . .
N2 N 0.73060(17) 0.44943(5) 0.46307(13) 0.0236(3) Uani 1 1 d . . . . .
N3 N 0.8828(2) 0.61402(6) 0.86332(17) 0.0377(4) Uani 1 1 d . . . . .
C1 C 0.7492(2) 0.40450(6) 0.55520(16) 0.0248(3) Uani 1 1 d . . . . .
C2 C 0.7990(2) 0.42114(7) 0.69616(16) 0.0282(4) Uani 1 1 d . . . . .
H2 H 0.822364 0.398834 0.780087 0.034 Uiso 1 1 calc R U . . .
C3 C 0.8082(2) 0.47901(6) 0.68965(16) 0.0255(3) Uani 1 1 d . . . . .
C4 C 0.8496(2) 0.51874(7) 0.79594(17) 0.0285(4) Uani 1 1 d . . . . .
H4 H 0.880370 0.509152 0.895203 0.034 Uiso 1 1 calc R U . . .
C5 C 0.8445(2) 0.57219(7) 0.75205(18) 0.0300(4) Uani 1 1 d . . . . .
C6 C 0.8028(2) 0.58897(7) 0.60764(19) 0.0303(4) Uani 1 1 d . . . . .
H6 H 0.802409 0.626418 0.583251 0.036 Uiso 1 1 calc R U . . .
C7 C 0.7620(2) 0.55033(6) 0.50041(18) 0.0279(4) Uani 1 1 d . . . . .
H7 H 0.733240 0.560532 0.401297 0.034 Uiso 1 1 calc R U . . .
C8 C 0.7647(2) 0.49630(6) 0.54248(16) 0.0241(3) Uani 1 1 d . . . . .
C9 C 0.6822(2) 0.43295(6) 0.32011(15) 0.0232(3) Uani 1 1 d . . . . .
C10 C 0.6690(2) 0.37618(6) 0.32509(16) 0.0253(3) Uani 1 1 d . . . . .
C11 C 0.6187(2) 0.34789(7) 0.19694(16) 0.0302(4) Uani 1 1 d . . . . .
H11 H 0.607101 0.309526 0.197353 0.036 Uiso 1 1 calc R U . . .
C12 C 0.5861(2) 0.37754(7) 0.06836(17) 0.0316(4) Uani 1 1 d . . . . .
H12 H 0.551246 0.358846 -0.019940 0.038 Uiso 1 1 calc R U . . .
C13 C 0.6028(2) 0.43345(7) 0.06501(16) 0.0303(4) Uani 1 1 d . . . . .
H13 H 0.580400 0.452257 -0.025178 0.036 Uiso 1 1 calc R U . . .
C14 C 0.6518(2) 0.46235(7) 0.19181(16) 0.0270(4) Uani 1 1 d . . . . .
H14 H 0.663843 0.500706 0.190537 0.032 Uiso 1 1 calc R U . . .
C15 C 0.6966(2) 0.30151(6) 0.52289(17) 0.0304(4) Uani 1 1 d . . . . .
C16 C 0.4849(3) 0.28295(7) 0.5049(2) 0.0391(4) Uani 1 1 d . . . . .
H16A H 0.402811 0.304469 0.569581 0.059 Uiso 1 1 calc R U . . .
H16B H 0.475214 0.244555 0.531364 0.059 Uiso 1 1 calc R U . . .
H16C H 0.441179 0.287942 0.402183 0.059 Uiso 1 1 calc R U . . .
C17 C 0.8355(3) 0.26546(7) 0.4366(2) 0.0448(5) Uani 1 1 d . . . . .
H17A H 0.803651 0.268074 0.330991 0.067 Uiso 1 1 calc R U . . .
H17B H 0.821948 0.227764 0.468824 0.067 Uiso 1 1 calc R U . . .
H17C H 0.969875 0.277501 0.454883 0.067 Uiso 1 1 calc R U . . .
C18 C 0.7549(3) 0.29767(7) 0.68540(19) 0.0425(5) Uani 1 1 d . . . . .
H18A H 0.888946 0.310561 0.699700 0.064 Uiso 1 1 calc R U . . .
H18B H 0.746124 0.259884 0.717830 0.064 Uiso 1 1 calc R U . . .
H18C H 0.667261 0.320109 0.743336 0.064 Uiso 1 1 calc R U . . .

loop_
_atom_site_aniso_label
_atom_site_aniso_U_11
_atom_site_aniso_U_22
_atom_site_aniso_U_33
_atom_site_aniso_U_23
_atom_site_aniso_U_13
_atom_site_aniso_U_12
O1 0.0571(9) 0.0499(9) 0.0451(8) -0.0179(6) -0.0099(6) 0.0010(6)
O2 0.0546(8) 0.0280(8) 0.0669(9) -0.0141(6) 0.0036(7) -0.0034(6)
N1 0.0404(8) 0.0213(7) 0.0218(6) 0.0011(5) 0.0004(5) 0.0002(5)
N2 0.0262(6) 0.0211(7) 0.0234(6) 0.0015(5) 0.0019(5) 0.0009(5)
N3 0.0289(7) 0.0366(9) 0.0475(9) -0.0144(7) 0.0009(6) -0.0010(6)
C1 0.0295(8) 0.0204(8) 0.0246(8) 0.0019(6) 0.0040(6) 0.0002(6)
C2 0.0363(9) 0.0271(9) 0.0214(7) 0.0031(6) 0.0017(6) 0.0005(7)
C3 0.0240(8) 0.0281(9) 0.0247(7) -0.0010(6) 0.0042(6) 0.0001(6)
C4 0.0260(8) 0.0331(9) 0.0267(8) -0.0037(6) 0.0036(6) -0.0023(6)
C5 0.0229(8) 0.0282(9) 0.0391(9) -0.0104(7) 0.0041(6) -0.0013(6)
C6 0.0263(8) 0.0228(8) 0.0420(9) -0.0009(7) 0.0036(7) 0.0008(6)
C7 0.0249(8) 0.0250(9) 0.0340(8) 0.0019(6) 0.0034(6) 0.0005(6)
C8 0.0219(7) 0.0235(8) 0.0271(8) -0.0027(6) 0.0039(6) 0.0002(6)
C9 0.0213(7) 0.0266(8) 0.0217(7) -0.0001(6) 0.0036(5) 0.0001(6)
C10 0.0270(8) 0.0265(8) 0.0226(8) 0.0017(6) 0.0038(6) 0.0023(6)
C11 0.0369(9) 0.0278(9) 0.0259(8) -0.0024(6) 0.0043(6) -0.0001(7)
C12 0.0350(9) 0.0383(10) 0.0216(7) -0.0037(7) 0.0039(6) -0.0002(7)
C13 0.0308(8) 0.0384(10) 0.0219(7) 0.0060(7) 0.0022(6) 0.0021(7)
C14 0.0252(8) 0.0291(9) 0.0268(8) 0.0057(6) 0.0037(6) 0.0009(6)
C15 0.0423(9) 0.0205(8) 0.0283(8) 0.0030(6) 0.0024(6) 0.0020(7)
C16 0.0479(10) 0.0306(10) 0.0388(9) 0.0077(7) 0.0011(8) -0.0044(8)
C17 0.0584(12) 0.0305(10) 0.0460(11) 0.0029(8) 0.0088(9) 0.0137(8)
C18 0.0664(12) 0.0271(9) 0.0335(9) 0.0082(7) -0.0075(8) -0.0012(8)

loop_
_atom_type_symbol
_atom_type_description
_atom_type_scat_dispersion_real
_atom_type_scat_dispersion_imag
_atom_type_scat_source
C C 0.0137 0.0067 'International Tables Vol C Tables 4.2.6.8 and 6.1.1.4'
H H 0.0000 0.0000 'International Tables Vol C Tables 4.2.6.8 and 6.1.1.4'
N N 0.0241 0.0134 'International Tables Vol C Tables 4.2.6.8 and 6.1.1.4'
O O 0.0389 0.0241 'International Tables Vol C Tables 4.2.6.8 and 6.1.1.4'

loop_
_geom_angle_atom_site_label_1
_geom_angle_atom_site_label_2
_geom_angle_atom_site_label_3
_geom_angle
_geom_angle_site_symmetry_1
_geom_angle_site_symmetry_3
_geom_angle_publ_flag
C1 N1 C10 107.44(12) . . ?
C1 N1 C15 127.25(13) . . ?
C10 N1 C15 124.87(13) . . ?
C8 N2 C1 109.99(12) . . ?
C8 N2 C9 139.93(13) . . ?
C9 N2 C1 110.07(12) . . ?
O1 N3 O2 122.75(15) . . ?
O1 N3 C5 118.72(15) . . ?
O2 N3 C5 118.53(15) . . ?
N1 C1 N2 107.62(13) . . ?
C2 C1 N1 142.68(14) . . ?
C2 C1 N2 109.69(13) . . ?
C1 C2 H2 127.2 . . ?
C1 C2 C3 105.62(13) . . ?
C3 C2 H2 127.2 . . ?
C4 C3 C2 132.77(14) . . ?
C4 C3 C8 118.04(15) . . ?
C8 C3 C2 109.19(13) . . ?
C3 C4 H4 121.1 . . ?
C5 C4 C3 117.90(15) . . ?
C5 C4 H4 121.1 . . ?
C4 C5 N3 118.22(15) . . ?
C4 C5 C6 123.91(15) . . ?
C6 C5 N3 117.86(15) . . ?
C5 C6 H6 120.4 . . ?
C7 C6 C5 119.20(15) . . ?
C7 C6 H6 120.4 . . ?
C6 C7 H7 121.1 . . ?
C6 C7 C8 117.84(15) . . ?
C8 C7 H7 121.1 . . ?
N2 C8 C3 105.50(13) . . ?
N2 C8 C7 131.39(14) . . ?
C7 C8 C3 123.11(14) . . ?
N2 C9 C10 106.00(12) . . ?
C14 C9 N2 131.21(15) . . ?
C14 C9 C10 122.79(14) . . ?
C9 C10 N1 108.86(13) . . ?
C11 C10 N1 131.93(15) . . ?
C11 C10 C9 119.21(13) . . ?
C10 C11 H11 121.0 . . ?
C12 C11 C10 117.95(15) . . ?
C12 C11 H11 121.0 . . ?
C11 C12 H12 119.0 . . ?
C13 C12 C11 122.04(15) . . ?
C13 C12 H12 119.0 . . ?
C12 C13 H13 119.6 . . ?
C12 C13 C14 120.82(14) . . ?
C14 C13 H13 119.6 . . ?
C9 C14 C13 117.18(15) . . ?
C9 C14 H14 121.4 . . ?
C13 C14 H14 121.4 . . ?
N1 C15 C16 109.08(13) . . ?
N1 C15 C17 109.37(13) . . ?
N1 C15 C18 110.40(13) . . ?
C16 C15 C17 111.96(15) . . ?
C18 C15 C16 108.23(14) . . ?
C18 C15 C17 107.79(14) . . ?
C15 C16 H16A 109.5 . . ?
C15 C16 H16B 109.5 . . ?
C15 C16 H16C 109.5 . . ?
H16A C16 H16B 109.5 . . ?
H16A C16 H16C 109.5 . . ?
H16B C16 H16C 109.5 . . ?
C15 C17 H17A 109.5 . . ?
C15 C17 H17B 109.5 . . ?
C15 C17 H17C 109.5 . . ?
H17A C17 H17B 109.5 . . ?
H17A C17 H17C 109.5 . . ?
H17B C17 H17C 109.5 . . ?
C15 C18 H18A 109.5 . . ?
C15 C18 H18B 109.5 . . ?
C15 C18 H18C 109.5 . . ?
H18A C18 H18B 109.5 . . ?
H18A C18 H18C 109.5 . . ?
H18B C18 H18C 109.5 . . ?

loop_
_geom_bond_atom_site_label_1
_geom_bond_atom_site_label_2
_geom_bond_distance
_geom_bond_site_symmetry_2
_geom_bond_publ_flag
O1 N3 1.234(2) . ?
O2 N3 1.236(2) . ?
N1 C1 1.388(2) . ?
N1 C10 1.4118(19) . ?
N1 C15 1.493(2) . ?
N2 C1 1.3924(19) . ?
N2 C8 1.3795(19) . ?
N2 C9 1.3920(19) . ?
N3 C5 1.463(2) . ?
C1 C2 1.378(2) . ?
C2 H2 0.9500 . ?
C2 C3 1.430(2) . ?
C3 C4 1.400(2) . ?
C3 C8 1.427(2) . ?
C4 H4 0.9500 . ?
C4 C5 1.378(2) . ?
C5 C6 1.397(2) . ?
C6 H6 0.9500 . ?
C6 C7 1.386(2) . ?
C7 H7 0.9500 . ?
C7 C8 1.387(2) . ?
C9 C10 1.404(2) . ?
C9 C14 1.383(2) . ?
C10 C11 1.392(2) . ?
C11 H11 0.9500 . ?
C11 C12 1.391(2) . ?
C12 H12 0.9500 . ?
C12 C13 1.385(2) . ?
C13 H13 0.9500 . ?
C13 C14 1.388(2) . ?
C14 H14 0.9500 . ?
C15 C16 1.530(2) . ?
C15 C17 1.533(2) . ?
C15 C18 1.522(2) . ?
C16 H16A 0.9800 . ?
C16 H16B 0.9800 . ?
C16 H16C 0.9800 . ?
C17 H17A 0.9800 . ?
C17 H17B 0.9800 . ?
C17 H17C 0.9800 . ?
C18 H18A 0.9800 . ?
C18 H18B 0.9800 . ?
C18 H18C 0.9800 . ?

loop_
_geom_torsion_atom_site_label_1
_geom_torsion_atom_site_label_2
_geom_torsion_atom_site_label_3
_geom_torsion_atom_site_label_4
_geom_torsion
_geom_torsion_site_symmetry_1
_geom_torsion_site_symmetry_2
_geom_torsion_site_symmetry_3
_geom_torsion_site_symmetry_4
_geom_torsion_publ_flag
O1 N3 C5 C4 -2.1(2) . . . . ?
O1 N3 C5 C6 177.24(14) . . . . ?
O2 N3 C5 C4 178.61(14) . . . . ?
O2 N3 C5 C6 -2.0(2) . . . . ?
N1 C1 C2 C3 179.7(2) . . . . ?
N1 C10 C11 C12 -179.20(15) . . . . ?
N2 C1 C2 C3 0.88(17) . . . . ?
N2 C9 C10 N1 -1.08(16) . . . . ?
N2 C9 C10 C11 178.93(13) . . . . ?
N2 C9 C14 C13 -179.40(14) . . . . ?
N3 C5 C6 C7 -178.71(13) . . . . ?
C1 N1 C10 C9 1.20(16) . . . . ?
C1 N1 C10 C11 -178.82(16) . . . . ?
C1 N1 C15 C16 110.49(17) . . . . ?
C1 N1 C15 C17 -126.75(17) . . . . ?
C1 N1 C15 C18 -8.3(2) . . . . ?
C1 N2 C8 C3 0.63(16) . . . . ?
C1 N2 C8 C7 -179.57(15) . . . . ?
C1 N2 C9 C10 0.58(16) . . . . ?
C1 N2 C9 C14 -178.91(15) . . . . ?
C1 C2 C3 C4 179.50(16) . . . . ?
C1 C2 C3 C8 -0.49(17) . . . . ?
C2 C3 C4 C5 -179.51(16) . . . . ?
C2 C3 C8 N2 -0.08(16) . . . . ?
C2 C3 C8 C7 -179.90(14) . . . . ?
C3 C4 C5 N3 178.45(13) . . . . ?
C3 C4 C5 C6 -0.8(2) . . . . ?
C4 C3 C8 N2 179.93(12) . . . . ?
C4 C3 C8 C7 0.1(2) . . . . ?
C4 C5 C6 C7 0.6(2) . . . . ?
C5 C6 C7 C8 0.0(2) . . . . ?
C6 C7 C8 N2 179.86(14) . . . . ?
C6 C7 C8 C3 -0.4(2) . . . . ?
C8 N2 C1 N1 179.78(11) . . . . ?
C8 N2 C1 C2 -0.97(17) . . . . ?
C8 N2 C9 C10 -178.87(16) . . . . ?
C8 N2 C9 C14 1.6(3) . . . . ?
C8 C3 C4 C5 0.5(2) . . . . ?
C9 N2 C1 N1 0.16(16) . . . . ?
C9 N2 C1 C2 179.41(12) . . . . ?
C9 N2 C8 C3 -179.93(16) . . . . ?
C9 N2 C8 C7 -0.1(3) . . . . ?
C9 C10 C11 C12 0.8(2) . . . . ?
C10 N1 C1 N2 -0.82(16) . . . . ?
C10 N1 C1 C2 -179.7(2) . . . . ?
C10 N1 C15 C16 -60.96(19) . . . . ?
C10 N1 C15 C17 61.79(19) . . . . ?
C10 N1 C15 C18 -179.77(14) . . . . ?
C10 C9 C14 C13 1.2(2) . . . . ?
C10 C11 C12 C13 0.2(2) . . . . ?
C11 C12 C13 C14 -0.5(2) . . . . ?
C12 C13 C14 C9 -0.2(2) . . . . ?
C14 C9 C10 N1 178.45(13) . . . . ?
C14 C9 C10 C11 -1.5(2) . . . . ?
C15 N1 C1 N2 -173.48(13) . . . . ?
C15 N1 C1 C2 7.7(3) . . . . ?
C15 N1 C10 C9 174.07(13) . . . . ?
C15 N1 C10 C11 -5.9(3) . . . . ?
